data_7106851
loop_
_publ_author_name
'Yun-Shan Sun'
'Kai Ding'
'Wei-Sheng Tian'

_publ_section_title
;
 Total syntheses of (Sp)-(+)- and (Rp)-(-)-spiniferin-1, a pair of unusual
 natural products with planar chirality
;
_journal_name_full Chem.Commun.
_journal_page_first 10437
_journal_paper_doi 10.1039/c1cc13650j
_journal_volume 47
_journal_year 2011
_chemical_absolute_configuration ad
_chemical_formula_sum 'C22 H26 O6'
_chemical_formula_weight 386.43
_chemical_name_systematic
;
?
;
_space_group_IT_number 7
_symmetry_cell_setting monoclinic
_symmetry_space_group_name_Hall 'P -2yac'
_symmetry_space_group_name_H-M 'P 1 n 1'
_atom_sites_solution_hydrogens geom
_atom_sites_solution_primary direct
_atom_sites_solution_secondary difmap
_audit_creation_method SHELXL-97
_cell_angle_alpha 90.00
_cell_angle_beta 108.972(2)
_cell_angle_gamma 90.00
_cell_formula_units_Z 2
_cell_length_a 10.5615(12)
_cell_length_b 8.3727(9)
_cell_length_c 11.8537(12)
_cell_measurement_reflns_used 858
_cell_measurement_temperature 293(2)
_cell_measurement_theta_max 39.967
_cell_measurement_theta_min 4.865
_cell_volume 991.26(19)
_computing_cell_refinement 'Bruker SMART'
_computing_data_collection 'Bruker SMART'
_computing_data_reduction 'Bruker SHELXTL'
_computing_molecular_graphics 'Bruker SHELXTL'
_computing_publication_material 'Bruker SHELXTL'
_computing_structure_refinement 'SHELXL-97 (Sheldrick, 1997)'
_computing_structure_solution 'SHELXS-97 (Sheldrick, 1990)'
_diffrn_ambient_temperature 293(2)
_diffrn_measured_fraction_theta_full 0.994
_diffrn_measured_fraction_theta_max 0.994
_diffrn_measurement_device_type 'CCD area detector'
_diffrn_measurement_method 'phi and omega scans'
_diffrn_radiation_monochromator graphite
_diffrn_radiation_source 'fine-focus sealed tube'
_diffrn_radiation_type MoK\a
_diffrn_radiation_wavelength 0.71073
_diffrn_reflns_av_R_equivalents 0.0680
_diffrn_reflns_av_sigmaI/netI 0.0923
_diffrn_reflns_limit_h_max 13
_diffrn_reflns_limit_h_min -13
_diffrn_reflns_limit_k_max 8
_diffrn_reflns_limit_k_min -10
_diffrn_reflns_limit_l_max 15
_diffrn_reflns_limit_l_min -11
_diffrn_reflns_number 5692
_diffrn_reflns_theta_full 27.00
_diffrn_reflns_theta_max 27.00
_diffrn_reflns_theta_min 2.25
_exptl_absorpt_coefficient_mu 0.094
_exptl_absorpt_correction_T_max 1.00000
_exptl_absorpt_correction_T_min 0.76531
_exptl_absorpt_correction_type empirical
_exptl_crystal_colour colorless
_exptl_crystal_density_diffrn 1.295
_exptl_crystal_density_method 'not measured'
_exptl_crystal_description prismatic
_exptl_crystal_F_000 412
_exptl_crystal_size_max 0.309
_exptl_crystal_size_mid 0.112
_exptl_crystal_size_min 0.060
_refine_diff_density_max 0.116
_refine_diff_density_min -0.123
_refine_diff_density_rms 0.033
_refine_ls_abs_structure_details 'Flack H D (1983), Acta Cryst. A39, 876-881'
_refine_ls_abs_structure_Flack 10(10)
_refine_ls_extinction_method none
_refine_ls_goodness_of_fit_ref 0.764
_refine_ls_hydrogen_treatment constr
_refine_ls_matrix_type full
_refine_ls_number_parameters 257
_refine_ls_number_reflns 2159
_refine_ls_number_restraints 2
_refine_ls_restrained_S_all 0.763
_refine_ls_R_factor_all 0.0790
_refine_ls_R_factor_gt 0.0399
_refine_ls_shift/su_max 0.010
_refine_ls_shift/su_mean 0.002
_refine_ls_structure_factor_coef Fsqd
_refine_ls_weighting_details 'calc w=1/[\s^2^(Fo^2^)+(0.0106P)^2^+0.0000P] where P=(Fo^2^+2Fc^2^)/3'
_refine_ls_weighting_scheme calc
_refine_ls_wR_factor_gt 0.0516
_refine_ls_wR_factor_ref 0.0581
_reflns_number_gt 1210
_reflns_number_total 2159
_reflns_threshold_expression >2sigma(I)
_cod_data_source_file c1cc13650j.txt
_cod_data_source_block cd26181
_cod_original_cell_volume 991.26(18)
_cod_original_sg_symbol_H-M Pn
_cod_database_code 7106851

loop_
_symmetry_equiv_pos_as_xyz
'x, y, z'
'x+1/2, -y, z+1/2'

loop_
_atom_site_label
_atom_site_type_symbol
_atom_site_fract_x
_atom_site_fract_y
_atom_site_fract_z
_atom_site_U_iso_or_equiv
_atom_site_adp_type
_atom_site_occupancy
_atom_site_symmetry_multiplicity
_atom_site_calc_flag
_atom_site_refinement_flags
_atom_site_disorder_assembly
_atom_site_disorder_group
O1 O 0.0409(3) -0.0771(3) 0.3293(3) 0.1050(11) Uani 1 1 d . . .
O2 O 0.4760(2) 0.2080(3) 0.2744(2) 0.0683(8) Uani 1 1 d . . .
O3 O 0.3337(2) 0.2848(3) 0.09635(19) 0.0537(6) Uani 1 1 d . . .
O4 O 0.6703(3) 0.1437(3) 0.1728(2) 0.0738(8) Uani 1 1 d . . .
H4 H 0.6538 0.0901 0.2243 0.111 Uiso 1 1 calc R . .
O5 O 0.1577(2) 0.0882(2) -0.14337(19) 0.0537(7) Uani 1 1 d . . .
O6 O 0.2286(2) -0.0498(2) 0.02638(19) 0.0524(6) Uani 1 1 d . . .
C1 C 0.1344(3) 0.1133(4) 0.2376(3) 0.0493(9) Uani 1 1 d . . .
H1 H 0.1845 0.1570 0.3106 0.059 Uiso 1 1 calc R . .
C2 C 0.0554(4) -0.0273(4) 0.2378(4) 0.0640(11) Uani 1 1 d . . .
C3 C 0.0026(4) -0.1133(5) 0.1227(4) 0.0732(12) Uani 1 1 d . . .
H3A H -0.0717 -0.1804 0.1242 0.088 Uiso 1 1 calc R . .
H3B H 0.0720 -0.1821 0.1127 0.088 Uiso 1 1 calc R . .
C4 C -0.0439(3) -0.0011(4) 0.0183(3) 0.0555(10) Uani 1 1 d . . .
H4A H -0.1266 0.0484 0.0192 0.067 Uiso 1 1 calc R . .
H4B H -0.0644 -0.0636 -0.0544 0.067 Uiso 1 1 calc R . .
C5 C 0.0559(3) 0.1338(3) 0.0129(3) 0.0372(8) Uani 1 1 d . . .
C6 C 0.1392(3) 0.1838(3) 0.1379(3) 0.0367(8) Uani 1 1 d . . .
C7 C 0.2295(3) 0.3262(4) 0.1478(3) 0.0469(9) Uani 1 1 d . . .
H7 H 0.2701 0.3569 0.2316 0.056 Uiso 1 1 calc R . .
C8 C 0.1573(4) 0.4662(4) 0.0760(3) 0.0690(12) Uani 1 1 d . . .
H8A H 0.2218 0.5481 0.0746 0.083 Uiso 1 1 calc R . .
H8B H 0.0964 0.5110 0.1136 0.083 Uiso 1 1 calc R . .
C9 C 0.0788(4) 0.4174(4) -0.0517(3) 0.0608(11) Uani 1 1 d . . .
H9A H 0.1407 0.3823 -0.0916 0.073 Uiso 1 1 calc R . .
H9B H 0.0306 0.5094 -0.0944 0.073 Uiso 1 1 calc R . .
C10 C -0.0210(3) 0.2827(4) -0.0552(3) 0.0504(9) Uani 1 1 d . . .
C11 C 0.4522(4) 0.2341(4) 0.1709(3) 0.0477(9) Uani 1 1 d . . .
C12 C 0.5537(3) 0.2235(4) 0.1040(3) 0.0513(9) Uani 1 1 d . . .
H12 H 0.5136 0.1653 0.0291 0.062 Uiso 1 1 calc R . .
C13 C 0.5856(3) 0.3907(4) 0.0766(3) 0.0434(8) Uani 1 1 d . . .
C14 C 0.6661(3) 0.4868(4) 0.1653(3) 0.0537(10) Uani 1 1 d . . .
H14 H 0.7058 0.4462 0.2417 0.064 Uiso 1 1 calc R . .
C15 C 0.6876(4) 0.6433(4) 0.1407(4) 0.0644(11) Uani 1 1 d . . .
H15 H 0.7406 0.7081 0.2015 0.077 Uiso 1 1 calc R . .
C16 C 0.6333(4) 0.7046(4) 0.0295(4) 0.0675(12) Uani 1 1 d . . .
H16 H 0.6499 0.8100 0.0138 0.081 Uiso 1 1 calc R . .
C17 C 0.5531(4) 0.6090(5) -0.0600(4) 0.0652(11) Uani 1 1 d . . .
H17 H 0.5154 0.6493 -0.1368 0.078 Uiso 1 1 calc R . .
C18 C 0.5291(3) 0.4538(4) -0.0353(3) 0.0566(10) Uani 1 1 d . . .
H18 H 0.4736 0.3903 -0.0956 0.068 Uiso 1 1 calc R . .
C19 C 0.1515(3) 0.0596(4) -0.0470(3) 0.0382(8) Uani 1 1 d . . .
C20 C 0.3200(4) -0.1363(4) -0.0205(3) 0.0634(11) Uani 1 1 d . . .
H20A H 0.2701 -0.2080 -0.0821 0.095 Uiso 1 1 calc R . .
H20B H 0.3822 -0.1961 0.0426 0.095 Uiso 1 1 calc R . .
H20C H 0.3682 -0.0619 -0.0529 0.095 Uiso 1 1 calc R . .
C21 C -0.0997(4) 0.2456(5) -0.1872(3) 0.0834(13) Uani 1 1 d . . .
H21A H -0.1594 0.3324 -0.2210 0.125 Uiso 1 1 calc R . .
H21B H -0.1504 0.1493 -0.1919 0.125 Uiso 1 1 calc R . .
H21C H -0.0381 0.2321 -0.2308 0.125 Uiso 1 1 calc R . .
C22 C -0.1229(4) 0.3412(5) 0.0039(4) 0.0798(13) Uani 1 1 d . . .
H22A H -0.0811 0.3442 0.0889 0.120 Uiso 1 1 calc R . .
H22B H -0.1979 0.2695 -0.0157 0.120 Uiso 1 1 calc R . .
H22C H -0.1533 0.4464 -0.0246 0.120 Uiso 1 1 calc R . .

loop_
_atom_site_aniso_label
_atom_site_aniso_U_11
_atom_site_aniso_U_22
_atom_site_aniso_U_33
_atom_site_aniso_U_23
_atom_site_aniso_U_13
_atom_site_aniso_U_12
O1 0.137(3) 0.105(2) 0.091(2) 0.0381(18) 0.061(2) -0.012(2)
O2 0.073(2) 0.0842(19) 0.0538(18) 0.0230(14) 0.0286(16) 0.0129(15)
O3 0.0470(17) 0.0679(16) 0.0482(15) -0.0047(13) 0.0182(14) -0.0153(13)
O4 0.077(2) 0.0642(18) 0.093(2) 0.0333(16) 0.0457(17) 0.0232(15)
O5 0.0750(18) 0.0520(15) 0.0435(15) 0.0024(12) 0.0322(13) 0.0065(13)
O6 0.0596(17) 0.0531(15) 0.0518(15) 0.0076(12) 0.0283(14) 0.0210(13)
C1 0.048(2) 0.058(3) 0.047(2) 0.0018(18) 0.0225(19) 0.0098(19)
C2 0.067(3) 0.065(3) 0.075(3) 0.023(2) 0.043(3) 0.011(2)
C3 0.079(3) 0.058(3) 0.097(3) 0.002(3) 0.047(3) -0.019(2)
C4 0.047(2) 0.057(2) 0.066(3) -0.009(2) 0.023(2) -0.0097(18)
C5 0.035(2) 0.0387(19) 0.040(2) -0.0011(15) 0.0154(17) 0.0000(15)
C6 0.034(2) 0.0399(19) 0.042(2) 0.0020(16) 0.0200(17) 0.0061(15)
C7 0.047(2) 0.048(2) 0.048(2) -0.0113(17) 0.0192(19) -0.0045(18)
C8 0.084(3) 0.048(2) 0.082(3) 0.006(2) 0.036(3) -0.005(2)
C9 0.070(3) 0.049(2) 0.064(3) 0.019(2) 0.022(2) 0.021(2)
C10 0.046(2) 0.059(2) 0.047(2) 0.0078(18) 0.0162(19) 0.013(2)
C11 0.057(3) 0.038(2) 0.050(2) 0.0008(17) 0.020(2) -0.0114(17)
C12 0.061(3) 0.041(2) 0.059(2) 0.0004(18) 0.029(2) -0.0032(18)
C13 0.046(2) 0.049(2) 0.044(2) 0.0027(18) 0.0261(18) 0.0015(18)
C14 0.062(3) 0.058(2) 0.047(2) -0.001(2) 0.026(2) -0.009(2)
C15 0.077(3) 0.056(3) 0.072(3) -0.014(2) 0.039(3) -0.016(2)
C16 0.069(3) 0.054(3) 0.100(4) 0.007(3) 0.055(3) -0.001(2)
C17 0.060(3) 0.068(3) 0.071(3) 0.030(2) 0.026(2) 0.009(2)
C18 0.053(3) 0.063(3) 0.055(3) 0.0054(19) 0.020(2) -0.0010(19)
C19 0.042(2) 0.0382(19) 0.036(2) -0.0072(16) 0.0154(18) -0.0083(16)
C20 0.060(3) 0.064(3) 0.073(3) -0.003(2) 0.030(2) 0.021(2)
C21 0.062(3) 0.110(3) 0.065(3) 0.016(2) 0.003(2) 0.020(2)
C22 0.067(3) 0.084(3) 0.096(3) 0.011(2) 0.037(3) 0.039(2)

loop_
_atom_type_symbol
_atom_type_description
_atom_type_scat_dispersion_real
_atom_type_scat_dispersion_imag
_atom_type_scat_source
C C 0.0033 0.0000 'International Tables Vol C Tables 4.2.6.8 and 6.1.1.4'
H H 0.0000 0.0000 'International Tables Vol C Tables 4.2.6.8 and 6.1.1.4'
O O 0.0106 0.0000 'International Tables Vol C Tables 4.2.6.8 and 6.1.1.4'

loop_
_geom_angle_atom_site_label_1
_geom_angle_atom_site_label_2
_geom_angle_atom_site_label_3
_geom_angle
_geom_angle_site_symmetry_1
_geom_angle_site_symmetry_3
_geom_angle_publ_flag
C11 O3 C7 117.8(3) . . ?
C12 O4 H4 109.5 . . ?
C19 O6 C20 115.5(2) . . ?
C6 C1 C2 123.4(3) . . ?
C6 C1 H1 118.3 . . ?
C2 C1 H1 118.3 . . ?
O1 C2 C1 121.4(4) . . ?
O1 C2 C3 122.4(4) . . ?
C1 C2 C3 116.0(3) . . ?
C2 C3 C4 112.3(3) . . ?
C2 C3 H3A 109.2 . . ?
C4 C3 H3A 109.2 . . ?
C2 C3 H3B 109.2 . . ?
C4 C3 H3B 109.2 . . ?
H3A C3 H3B 107.9 . . ?
C3 C4 C5 116.2(3) . . ?
C3 C4 H4A 108.2 . . ?
C5 C4 H4A 108.2 . . ?
C3 C4 H4B 108.2 . . ?
C5 C4 H4B 108.2 . . ?
H4A C4 H4B 107.4 . . ?
C6 C5 C19 107.6(2) . . ?
C6 C5 C4 110.2(2) . . ?
C19 C5 C4 106.2(2) . . ?
C6 C5 C10 108.9(2) . . ?
C19 C5 C10 113.0(2) . . ?
C4 C5 C10 110.8(2) . . ?
C1 C6 C7 119.1(3) . . ?
C1 C6 C5 124.4(3) . . ?
C7 C6 C5 116.5(3) . . ?
O3 C7 C8 105.1(3) . . ?
O3 C7 C6 108.9(2) . . ?
C8 C7 C6 112.4(3) . . ?
O3 C7 H7 110.1 . . ?
C8 C7 H7 110.1 . . ?
C6 C7 H7 110.1 . . ?
C7 C8 C9 111.4(3) . . ?
C7 C8 H8A 109.3 . . ?
C9 C8 H8A 109.3 . . ?
C7 C8 H8B 109.3 . . ?
C9 C8 H8B 109.3 . . ?
H8A C8 H8B 108.0 . . ?
C8 C9 C10 111.8(3) . . ?
C8 C9 H9A 109.3 . . ?
C10 C9 H9A 109.3 . . ?
C8 C9 H9B 109.3 . . ?
C10 C9 H9B 109.3 . . ?
H9A C9 H9B 107.9 . . ?
C9 C10 C22 109.2(3) . . ?
C9 C10 C21 108.3(3) . . ?
C22 C10 C21 107.4(3) . . ?
C9 C10 C5 109.6(3) . . ?
C22 C10 C5 109.9(3) . . ?
C21 C10 C5 112.4(3) . . ?
O2 C11 O3 125.1(3) . . ?
O2 C11 C12 125.1(4) . . ?
O3 C11 C12 109.7(3) . . ?
O4 C12 C13 110.7(3) . . ?
O4 C12 C11 110.9(3) . . ?
C13 C12 C11 107.6(3) . . ?
O4 C12 H12 109.2 . . ?
C13 C12 H12 109.2 . . ?
C11 C12 H12 109.2 . . ?
C18 C13 C14 118.7(3) . . ?
C18 C13 C12 120.8(3) . . ?
C14 C13 C12 120.4(3) . . ?
C13 C14 C15 119.9(3) . . ?
C13 C14 H14 120.1 . . ?
C15 C14 H14 120.1 . . ?
C16 C15 C14 121.3(4) . . ?
C16 C15 H15 119.3 . . ?
C14 C15 H15 119.3 . . ?
C15 C16 C17 119.2(4) . . ?
C15 C16 H16 120.4 . . ?
C17 C16 H16 120.4 . . ?
C18 C17 C16 119.7(4) . . ?
C18 C17 H17 120.2 . . ?
C16 C17 H17 120.2 . . ?
C17 C18 C13 121.3(4) . . ?
C17 C18 H18 119.4 . . ?
C13 C18 H18 119.4 . . ?
O5 C19 O6 123.3(3) . . ?
O5 C19 C5 127.6(3) . . ?
O6 C19 C5 109.1(3) . . ?
O6 C20 H20A 109.5 . . ?
O6 C20 H20B 109.5 . . ?
H20A C20 H20B 109.5 . . ?
O6 C20 H20C 109.5 . . ?
H20A C20 H20C 109.5 . . ?
H20B C20 H20C 109.5 . . ?
C10 C21 H21A 109.5 . . ?
C10 C21 H21B 109.5 . . ?
H21A C21 H21B 109.5 . . ?
C10 C21 H21C 109.5 . . ?
H21A C21 H21C 109.5 . . ?
H21B C21 H21C 109.5 . . ?
C10 C22 H22A 109.5 . . ?
C10 C22 H22B 109.5 . . ?
H22A C22 H22B 109.5 . . ?
C10 C22 H22C 109.5 . . ?
H22A C22 H22C 109.5 . . ?
H22B C22 H22C 109.5 . . ?

loop_
_geom_bond_atom_site_label_1
_geom_bond_atom_site_label_2
_geom_bond_distance
_geom_bond_site_symmetry_2
_geom_bond_publ_flag
O1 C2 1.216(4) . ?
O2 C11 1.190(4) . ?
O3 C11 1.345(4) . ?
O3 C7 1.463(3) . ?
O4 C12 1.406(4) . ?
O4 H4 0.8200 . ?
O5 C19 1.189(3) . ?
O6 C19 1.342(3) . ?
O6 C20 1.454(3) . ?
C1 C6 1.337(4) . ?
C1 C2 1.443(4) . ?
C1 H1 0.9300 . ?
C2 C3 1.483(5) . ?
C3 C4 1.503(4) . ?
C3 H3A 0.9700 . ?
C3 H3B 0.9700 . ?
C4 C5 1.560(4) . ?
C4 H4A 0.9700 . ?
C4 H4B 0.9700 . ?
C5 C6 1.516(4) . ?
C5 C19 1.542(4) . ?
C5 C10 1.562(4) . ?
C6 C7 1.507(4) . ?
C7 C8 1.503(4) . ?
C7 H7 0.9800 . ?
C8 C9 1.526(5) . ?
C8 H8A 0.9700 . ?
C8 H8B 0.9700 . ?
C9 C10 1.534(4) . ?
C9 H9A 0.9700 . ?
C9 H9B 0.9700 . ?
C10 C22 1.543(4) . ?
C10 C21 1.546(4) . ?
C11 C12 1.529(4) . ?
C12 C13 1.500(4) . ?
C12 H12 0.9800 . ?
C13 C18 1.371(4) . ?
C13 C14 1.377(4) . ?
C14 C15 1.377(5) . ?
C14 H14 0.9300 . ?
C15 C16 1.356(5) . ?
C15 H15 0.9300 . ?
C16 C17 1.379(5) . ?
C16 H16 0.9300 . ?
C17 C18 1.373(4) . ?
C17 H17 0.9300 . ?
C18 H18 0.9300 . ?
C20 H20A 0.9600 . ?
C20 H20B 0.9600 . ?
C20 H20C 0.9600 . ?
C21 H21A 0.9600 . ?
C21 H21B 0.9600 . ?
C21 H21C 0.9600 . ?
C22 H22A 0.9600 . ?
C22 H22B 0.9600 . ?
C22 H22C 0.9600 . ?

loop_
_geom_hbond_atom_site_label_D
_geom_hbond_atom_site_label_H
_geom_hbond_atom_site_label_A
_geom_hbond_distance_DH
_geom_hbond_distance_HA
_geom_hbond_distance_DA
_geom_hbond_angle_DHA
_geom_hbond_site_symmetry_A
O4 H4 O5 0.82 2.16 2.954(3) 164.0 2

loop_
_geom_torsion_atom_site_label_1
_geom_torsion_atom_site_label_2
_geom_torsion_atom_site_label_3
_geom_torsion_atom_site_label_4
_geom_torsion
_geom_torsion_site_symmetry_1
_geom_torsion_site_symmetry_2
_geom_torsion_site_symmetry_3
_geom_torsion_site_symmetry_4
_geom_torsion_publ_flag
C6 C1 C2 O1 -171.2(4) . . . . ?
C6 C1 C2 C3 13.4(5) . . . . ?
O1 C2 C3 C4 145.3(4) . . . . ?
C1 C2 C3 C4 -39.3(5) . . . . ?
C2 C3 C4 C5 49.6(4) . . . . ?
C3 C4 C5 C6 -31.9(4) . . . . ?
C3 C4 C5 C19 84.5(4) . . . . ?
C3 C4 C5 C10 -152.4(3) . . . . ?
C2 C1 C6 C7 -177.5(3) . . . . ?
C2 C1 C6 C5 4.6(5) . . . . ?
C19 C5 C6 C1 -110.7(3) . . . . ?
C4 C5 C6 C1 4.8(4) . . . . ?
C10 C5 C6 C1 126.5(3) . . . . ?
C19 C5 C6 C7 71.3(3) . . . . ?
C4 C5 C6 C7 -173.3(2) . . . . ?
C10 C5 C6 C7 -51.5(3) . . . . ?
C11 O3 C7 C8 143.8(3) . . . . ?
C11 O3 C7 C6 -95.5(3) . . . . ?
C1 C6 C7 O3 115.6(3) . . . . ?
C5 C6 C7 O3 -66.3(3) . . . . ?
C1 C6 C7 C8 -128.4(3) . . . . ?
C5 C6 C7 C8 49.7(3) . . . . ?
O3 C7 C8 C9 68.4(3) . . . . ?
C6 C7 C8 C9 -49.9(4) . . . . ?
C7 C8 C9 C10 56.6(4) . . . . ?
C8 C9 C10 C22 61.2(4) . . . . ?
C8 C9 C10 C21 177.8(3) . . . . ?
C8 C9 C10 C5 -59.2(3) . . . . ?
C6 C5 C10 C9 54.8(3) . . . . ?
C19 C5 C10 C9 -64.8(3) . . . . ?
C4 C5 C10 C9 176.1(3) . . . . ?
C6 C5 C10 C22 -65.2(3) . . . . ?
C19 C5 C10 C22 175.2(3) . . . . ?
C4 C5 C10 C22 56.1(4) . . . . ?
C6 C5 C10 C21 175.3(3) . . . . ?
C19 C5 C10 C21 55.7(4) . . . . ?
C4 C5 C10 C21 -63.4(3) . . . . ?
C7 O3 C11 O2 6.3(5) . . . . ?
C7 O3 C11 C12 -170.8(2) . . . . ?
O2 C11 C12 O4 13.7(5) . . . . ?
O3 C11 C12 O4 -169.2(3) . . . . ?
O2 C11 C12 C13 -107.5(4) . . . . ?
O3 C11 C12 C13 69.6(3) . . . . ?
O4 C12 C13 C18 136.9(3) . . . . ?
C11 C12 C13 C18 -101.7(3) . . . . ?
O4 C12 C13 C14 -46.9(4) . . . . ?
C11 C12 C13 C14 74.4(4) . . . . ?
C18 C13 C14 C15 0.4(5) . . . . ?
C12 C13 C14 C15 -175.9(3) . . . . ?
C13 C14 C15 C16 -1.4(5) . . . . ?
C14 C15 C16 C17 1.0(6) . . . . ?
C15 C16 C17 C18 0.3(5) . . . . ?
C16 C17 C18 C13 -1.2(5) . . . . ?
C14 C13 C18 C17 0.9(5) . . . . ?
C12 C13 C18 C17 177.2(3) . . . . ?
C20 O6 C19 O5 -1.5(4) . . . . ?
C20 O6 C19 C5 177.1(3) . . . . ?
C6 C5 C19 O5 -131.8(3) . . . . ?
C4 C5 C19 O5 110.2(4) . . . . ?
C10 C5 C19 O5 -11.5(5) . . . . ?
C6 C5 C19 O6 49.8(3) . . . . ?
C4 C5 C19 O6 -68.2(3) . . . . ?
C10 C5 C19 O6 170.1(2) . . . . ?
